data_1562949
loop_
_publ_author_name
'Oh, George N.'
'Ibers, James A.'

_publ_section_title
;
 Synthesis, structure, and electrical resistivity of Cs3U18Se38
;
_journal_name_full 'Journal of Solid State Chemistry'
_journal_page_first 81
_journal_page_last 86
_journal_paper_doi 10.1016/j.jssc.2012.02.035
_journal_volume 192
_journal_year 2012
_chemical_formula_sum 'Cs1.5 Se19 U9'
_chemical_formula_weight 3841.88
_chemical_name_systematic
; 
Tricaesium octadecauranium octatricontaselenide 
;
_space_group_IT_number 140
_space_group_name_Hall '-I 4 2c'
_space_group_name_H-M_alt 'I 4/m c m'
_symmetry_cell_setting tetragonal
_symmetry_space_group_name_Hall '-I 4 2c'
_symmetry_space_group_name_H-M 'I 4/m c m'
_atom_sites_solution_hydrogens .
_atom_sites_solution_primary direct
_atom_sites_solution_secondary difmap
_audit_creation_method SHELXL-97
_cell_angle_alpha 90.00
_cell_angle_beta 90.00
_cell_angle_gamma 90.00
_cell_formula_units_Z 8
_cell_length_a 15.3325(3)
_cell_length_b 15.3325(3)
_cell_length_c 26.7223(6)
_cell_measurement_reflns_used 9948
_cell_measurement_temperature 99(2)
_cell_measurement_theta_max 28.506
_cell_measurement_theta_min 2.657
_cell_volume 6282.0(2)
_computing_cell_refinement 'SAINT (Bruker, 2009)'
_computing_data_collection 'APEX2 (Bruker, 2009)'
_computing_data_reduction SAINT
_computing_molecular_graphics 'Crystalmaker (Palmer, 2009)'
_computing_publication_material 'SHELXL (Sheldrick, 2008a)'
_computing_structure_refinement 'SHELXL (Sheldrick, 2008a)'
_computing_structure_solution 'SHELXS (Sheldrick, 2008a)'
_diffrn_ambient_temperature 99(2)
_diffrn_measured_fraction_theta_full 0.970
_diffrn_measured_fraction_theta_max 0.970
_diffrn_measurement_device_type 'Bruker APEXII CCD'
_diffrn_measurement_method \w
_diffrn_radiation_monochromator graphite
_diffrn_radiation_source 'fine-focus sealed tube'
_diffrn_radiation_type MoK\a
_diffrn_radiation_wavelength 0.71073
_diffrn_reflns_av_R_equivalents 0.0682
_diffrn_reflns_av_sigmaI/netI 0.0292
_diffrn_reflns_limit_h_max 20
_diffrn_reflns_limit_h_min -20
_diffrn_reflns_limit_k_max 20
_diffrn_reflns_limit_k_min -20
_diffrn_reflns_limit_l_max 34
_diffrn_reflns_limit_l_min -35
_diffrn_reflns_number 35734
_diffrn_reflns_theta_full 28.68
_diffrn_reflns_theta_max 28.68
_diffrn_reflns_theta_min 1.88
_exptl_absorpt_coefficient_mu 69.947
_exptl_absorpt_correction_T_max 0.0713
_exptl_absorpt_correction_T_min 0.0220
_exptl_absorpt_correction_type numerical
_exptl_absorpt_process_details 'TWINABS (Sheldrick, 2008b)'
_exptl_crystal_colour black
_exptl_crystal_density_diffrn 8.124
_exptl_crystal_density_method 'not measured'
_exptl_crystal_description block
_exptl_crystal_F_000 12452
_exptl_crystal_size_max 0.23
_exptl_crystal_size_mid 0.15
_exptl_crystal_size_min 0.08
_refine_diff_density_max 2.131
_refine_diff_density_min -1.188
_refine_diff_density_rms 0.312
_refine_ls_extinction_coef 0.000022(2)
_refine_ls_extinction_expression Fc^*^=kFc[1+0.001xFc^2^\l^3^/sin(2\q)]^-1/4^
_refine_ls_extinction_method SHELXL
_refine_ls_goodness_of_fit_ref 1.204
_refine_ls_hydrogen_treatment .
_refine_ls_matrix_type full
_refine_ls_number_parameters 80
_refine_ls_number_reflns 2123
_refine_ls_number_restraints 0
_refine_ls_restrained_S_all 1.204
_refine_ls_R_factor_all 0.0245
_refine_ls_R_factor_gt 0.0197
_refine_ls_shift/su_max 0.001
_refine_ls_shift/su_mean 0.000
_refine_ls_structure_factor_coef Fsqd
_refine_ls_weighting_details
; 
calc w=1/[\s^2^(Fo^2^)+(0.0138Fo^2^)^2^]  
;
_refine_ls_weighting_scheme calc
_refine_ls_wR_factor_gt 0.0405
_refine_ls_wR_factor_ref 0.0415
_reflns_number_gt 1934
_reflns_number_total 2123
_reflns_threshold_expression >2sigma(I)
_cod_data_source_file JSSC-2012-193-81.cif
_cod_data_source_block csuse
_cod_depositor_comments
;
The following automatic conversions were performed:

data item '_exptl_absorpt_correction_type' value 'Numerical' was
changed to 'numerical' in accordance with the built-in table derived
from the CIF Core dictionary named 'cif_core.dic' version 2.4.5 last
updated on 2014-11-21.

data item '_symmetry_cell_setting' value 'Tetragonal' was changed to
'tetragonal' in accordance with the built-in table derived from the
CIF Core dictionary named 'cif_core.dic' version 2.4.5 last updated
on 2014-11-21.

Automatic conversion script
Id: cif_fix_values 8369 2020-08-20 11:38:08Z andrius 
;
_cod_original_sg_symbol_H-M I4/mcm
_cod_original_formula_sum 'Cs1.50 Se19 U9'
_cod_database_code 1562949

loop_
_symmetry_equiv_pos_as_xyz
'x, y, z'
'-x, -y, z'
'-y, x, z'
'y, -x, z'
'-x, y, -z+1/2'
'x, -y, -z+1/2'
'y, x, -z+1/2'
'-y, -x, -z+1/2'
'x+1/2, y+1/2, z+1/2'
'-x+1/2, -y+1/2, z+1/2'
'-y+1/2, x+1/2, z+1/2'
'y+1/2, -x+1/2, z+1/2'
'-x+1/2, y+1/2, -z+1'
'x+1/2, -y+1/2, -z+1'
'y+1/2, x+1/2, -z+1'
'-y+1/2, -x+1/2, -z+1'
'-x, -y, -z'
'x, y, -z'
'y, -x, -z'
'-y, x, -z'
'x, -y, z-1/2'
'-x, y, z-1/2'
'-y, -x, z-1/2'
'y, x, z-1/2'
'-x+1/2, -y+1/2, -z+1/2'
'x+1/2, y+1/2, -z+1/2'
'y+1/2, -x+1/2, -z+1/2'
'-y+1/2, x+1/2, -z+1/2'
'x+1/2, -y+1/2, z'
'-x+1/2, y+1/2, z'
'-y+1/2, -x+1/2, z'
'y+1/2, x+1/2, z'

loop_
_atom_site_label
_atom_site_type_symbol
_atom_site_fract_x
_atom_site_fract_y
_atom_site_fract_z
_atom_site_U_iso_or_equiv
_atom_site_adp_type
_atom_site_occupancy
_atom_site_symmetry_multiplicity
_atom_site_calc_flag
_atom_site_refinement_flags
_atom_site_disorder_assembly
_atom_site_disorder_group
U1 U 0.187596(13) 0.041842(14) 0.097661(7) 0.00839(7) Uani 1 1 d . . .
U2 U 0.718676(13) 0.218676(13) 0.162714(10) 0.00799(8) Uani 1 2 d S . .
U3 U 0.225285(19) 0.0000 0.2500 0.00842(8) Uani 1 2 d S . .
U4 U 0.221295(19) 0.721295(19) 0.0000 0.00829(9) Uani 1 4 d S . .
Cs1 Cs 0.0000 0.5000 0.07497(2) 0.01356(15) Uani 1 4 d S . .
Cs2 Cs 0.0000 0.5000 0.2500 0.00980(19) Uani 1 8 d S . .
Se1 Se 0.13174(4) 0.21027(4) 0.06639(2) 0.01056(12) Uani 1 1 d . . .
Se2 Se 0.11836(4) 0.11699(4) 0.18616(2) 0.00870(12) Uani 1 1 d . . .
Se3 Se 0.02745(4) 0.31960(4) 0.16178(2) 0.00870(12) Uani 1 1 d . . .
Se4 Se 0.17233(4) 0.67233(4) 0.23594(3) 0.00829(16) Uani 1 2 d S . .
Se5 Se 0.27022(5) 0.04092(5) 0.0000 0.01028(16) Uani 1 2 d S . .
Se6 Se 0.16642(4) 0.66642(4) 0.10405(3) 0.00815(16) Uani 1 2 d S . .
Se7 Se 0.0000 0.0000 0.07573(4) 0.0093(2) Uani 1 4 d S . .

loop_
_atom_site_aniso_label
_atom_site_aniso_U_11
_atom_site_aniso_U_22
_atom_site_aniso_U_33
_atom_site_aniso_U_23
_atom_site_aniso_U_13
_atom_site_aniso_U_12
U1 0.00838(11) 0.00837(11) 0.00842(11) -0.00043(8) -0.00021(7) 0.00048(8)
U2 0.00780(10) 0.00780(10) 0.00837(14) 0.00028(8) 0.00028(8) 0.00026(11)
U3 0.00884(15) 0.00855(15) 0.00785(14) 0.00004(11) 0.000 0.000
U4 0.00818(13) 0.00818(13) 0.00851(19) 0.000 0.000 0.00051(15)
Cs1 0.0144(2) 0.0144(2) 0.0119(3) 0.000 0.000 -0.0026(3)
Cs2 0.0092(3) 0.0092(3) 0.0110(4) 0.000 0.000 0.000
Se1 0.0094(3) 0.0114(3) 0.0108(3) 0.0009(2) 0.0003(2) -0.0002(2)
Se2 0.0090(3) 0.0086(3) 0.0085(2) -0.0002(2) 0.0006(2) 0.0002(2)
Se3 0.0086(3) 0.0083(3) 0.0092(2) -0.0002(2) -0.0004(2) 0.0002(2)
Se4 0.0087(2) 0.0087(2) 0.0074(3) -0.0001(2) -0.0001(2) 0.0005(3)
Se5 0.0142(4) 0.0079(4) 0.0087(4) 0.000 0.000 -0.0006(3)
Se6 0.0078(2) 0.0078(2) 0.0088(3) 0.0004(2) 0.0004(2) -0.0003(3)
Se7 0.0086(3) 0.0086(3) 0.0107(5) 0.000 0.000 0.000

loop_
_atom_type_symbol
_atom_type_description
_atom_type_scat_dispersion_real
_atom_type_scat_dispersion_imag
_atom_type_scat_source
Se Se -0.0929 2.2259 'International Tables Vol C Tables 4.2.6.8 and 6.1.1.4'
Cs Cs -0.3680 2.1192 'International Tables Vol C Tables 4.2.6.8 and 6.1.1.4'
U U -9.6767 9.6646 'International Tables Vol C Tables 4.2.6.8 and 6.1.1.4'

loop_
_geom_angle_atom_site_label_1
_geom_angle_atom_site_label_2
_geom_angle_atom_site_label_3
_geom_angle
_geom_angle_site_symmetry_1
_geom_angle_site_symmetry_3
Se1 U1 Se2 132.736(17) 4 .
Se1 U1 Se1 144.00(2) 4 .
Se2 U1 Se1 76.326(16) . .
Se1 U1 Se3 74.844(17) 4 4
Se2 U1 Se3 85.194(16) . 4
Se1 U1 Se3 136.613(18) . 4
Se1 U1 Se5 70.97(2) 4 .
Se2 U1 Se5 156.26(2) . .
Se1 U1 Se5 82.632(19) . .
Se3 U1 Se5 103.198(19) 4 .
Se1 U1 Se6 122.47(2) 4 3_655
Se2 U1 Se6 88.435(19) . 3_655
Se1 U1 Se6 69.973(19) . 3_655
Se3 U1 Se6 70.625(19) 4 3_655
Se5 U1 Se6 73.96(2) . 3_655
Se1 U1 Se7 81.850(14) 4 .
Se2 U1 Se7 83.75(2) . .
Se1 U1 Se7 81.281(13) . .
Se3 U1 Se7 135.708(19) 4 .
Se5 U1 Se7 103.98(2) . .
Se6 U1 Se7 151.237(17) 3_655 .
Se1 U1 Se2 65.410(15) 4 4
Se2 U1 Se2 67.327(18) . 4
Se1 U1 Se2 136.551(16) . 4
Se3 U1 Se2 64.060(15) 4 4
Se5 U1 Se2 136.342(19) . 4
Se6 U1 Se2 129.529(18) 3_655 4
Se7 U1 Se2 72.100(18) . 4
Se1 U1 U4 114.198(13) 4 3_655
Se2 U1 U4 113.026(13) . 3_655
Se1 U1 U4 45.306(13) . 3_655
Se3 U1 U4 113.305(13) 4 3_655
Se5 U1 U4 43.237(16) . 3_655
Se6 U1 U4 48.219(14) 3_655 3_655
Se7 U1 U4 110.505(17) . 3_655
Se2 U1 U4 177.363(12) 4 3_655
Se1 U1 U2 164.114(14) 4 4_565
Se2 U1 U2 47.523(12) . 4_565
Se1 U1 U2 49.105(12) . 4_565
Se3 U1 U2 89.797(13) 4 4_565
Se5 U1 U2 109.623(17) . 4_565
Se6 U1 U2 45.988(15) 3_655 4_565
Se7 U1 U2 112.710(10) . 4_565
Se2 U1 U2 111.757(10) 4 4_565
U4 U1 U2 67.851(6) 3_655 4_565
Se1 U1 Se4 125.302(16) 4 3_655
Se2 U1 Se4 49.106(14) . 3_655
Se1 U1 Se4 88.977(15) . 3_655
Se3 U1 Se4 50.626(14) 4 3_655
Se5 U1 Se4 120.514(17) . 3_655
Se6 U1 Se4 48.263(15) 3_655 3_655
Se7 U1 Se4 132.76(2) . 3_655
Se2 U1 Se4 84.906(11) 4 3_655
U4 U1 Se4 93.421(7) 3_655 3_655
U2 U1 Se4 39.971(10) 4_565 3_655
Se1 U1 Cs1 73.542(12) 4 3_655
Se2 U1 Cs1 121.690(14) . 3_655
Se1 U1 Cs1 112.265(13) . 3_655
Se3 U1 Cs1 47.850(13) 4 3_655
Se5 U1 Cs1 57.172(17) . 3_655
Se6 U1 Cs1 49.137(15) 3_655 3_655
Se7 U1 Cs1 152.749(15) . 3_655
Se2 U1 Cs1 106.827(11) 4 3_655
U4 U1 Cs1 70.692(8) 3_655 3_655
U2 U1 Cs1 93.244(6) 4_565 3_655
Se4 U1 Cs1 72.889(11) 3_655 3_655
Se4 U2 Se6 142.54(2) 26_545 2_665
Se4 U2 Se3 73.645(17) 26_545 29
Se6 U2 Se3 134.412(15) 2_665 29
Se4 U2 Se3 73.645(17) 26_545 3_655
Se6 U2 Se3 134.412(15) 2_665 3_655
Se3 U2 Se3 67.36(2) 29 3_655
Se4 U2 Se2 83.418(12) 26_545 3_655
Se6 U2 Se2 85.176(12) 2_665 3_655
Se3 U2 Se2 136.087(17) 29 3_655
Se3 U2 Se2 70.477(15) 3_655 3_655
Se4 U2 Se2 83.418(12) 26_545 29
Se6 U2 Se2 85.176(12) 2_665 29
Se3 U2 Se2 70.477(15) 29 29
Se3 U2 Se2 136.087(17) 3_655 29
Se2 U2 Se2 143.90(2) 3_655 29
Se4 U2 Se4 70.73(2) 26_545 2_665
Se6 U2 Se4 71.80(2) 2_665 2_665
Se3 U2 Se4 130.262(15) 29 2_665
Se3 U2 Se4 130.262(15) 3_655 2_665
Se2 U2 Se4 71.969(11) 3_655 2_665
Se2 U2 Se4 71.969(11) 29 2_665
Se4 U2 Se1 139.460(14) 26_545 3_655
Se6 U2 Se1 66.696(16) 2_665 3_655
Se3 U2 Se1 104.686(17) 29 3_655
Se3 U2 Se1 68.899(15) 3_655 3_655
Se2 U2 Se1 70.086(15) 3_655 3_655
Se2 U2 Se1 135.340(17) 29 3_655
Se4 U2 Se1 124.955(16) 2_665 3_655
Se4 U2 Se1 139.460(14) 26_545 29
Se6 U2 Se1 66.696(16) 2_665 29
Se3 U2 Se1 68.899(15) 29 29
Se3 U2 Se1 104.686(17) 3_655 29
Se2 U2 Se1 135.340(17) 3_655 29
Se2 U2 Se1 70.086(15) 29 29
Se4 U2 Se1 124.954(16) 2_665 29
Se1 U2 Se1 67.17(2) 3_655 29
Se4 U2 U1 126.199(9) 26_545 3_655
Se6 U2 U1 46.064(4) 2_665 3_655
Se3 U2 U1 148.624(13) 29 3_655
Se3 U2 U1 93.346(11) 3_655 3_655
Se2 U2 U1 43.891(11) 3_655 3_655
Se2 U2 U1 130.018(14) 29 3_655
Se4 U2 U1 81.115(11) 2_665 3_655
Se1 U2 U1 44.010(11) 3_655 3_655
Se1 U2 U1 94.253(12) 29 3_655
Se4 U2 U1 126.199(9) 26_545 29
Se6 U2 U1 46.064(4) 2_665 29
Se3 U2 U1 93.346(11) 29 29
Se3 U2 U1 148.624(13) 3_655 29
Se2 U2 U1 130.018(13) 3_655 29
Se2 U2 U1 43.891(11) 29 29
Se4 U2 U1 81.115(11) 2_665 29
Se1 U2 U1 94.253(12) 3_655 29
Se1 U2 U1 44.010(11) 29 29
U1 U2 U1 91.635(8) 3_655 29
Se4 U2 Se3 108.358(16) 26_545 32
Se6 U2 Se3 40.757(12) 2_665 32
Se3 U2 Se3 119.413(16) 29 32
Se3 U2 Se3 173.174(8) 3_655 32
Se2 U2 Se3 103.070(14) 3_655 32
Se2 U2 Se3 50.638(12) 29 32
Se4 U2 Se3 46.868(13) 2_665 32
Se1 U2 Se3 107.197(14) 3_655 32
Se1 U2 Se3 78.177(13) 29 32
U1 U2 Se3 80.195(8) 3_655 32
U1 U2 Se3 34.994(7) 29 32
Se3 U3 Se3 117.75(2) 7 4
Se3 U3 Se2 132.744(16) 7 .
Se3 U3 Se2 83.806(15) 4 .
Se3 U3 Se2 83.805(15) 7 6
Se3 U3 Se2 132.745(16) 4 6
Se2 U3 Se2 112.97(2) . 6
Se3 U3 Se2 149.116(16) 7 4
Se3 U3 Se2 73.455(15) 4 4
Se2 U3 Se2 74.48(2) . 4
Se2 U3 Se2 69.815(17) 6 4
Se3 U3 Se2 73.454(15) 7 7
Se3 U3 Se2 149.116(16) 4 7
Se2 U3 Se2 69.813(17) . 7
Se2 U3 Se2 74.48(2) 6 7
Se2 U3 Se2 112.62(2) 4 7
Se3 U3 Se4 73.252(18) 7 3_655
Se3 U3 Se4 76.353(18) 4 3_655
Se2 U3 Se4 72.222(17) . 3_655
Se2 U3 Se4 149.906(17) 6 3_655
Se2 U3 Se4 136.835(16) 4 3_655
Se2 U3 Se4 80.390(17) 7 3_655
Se3 U3 Se4 76.353(18) 7 25
Se3 U3 Se4 73.252(18) 4 25
Se2 U3 Se4 149.908(17) . 25
Se2 U3 Se4 72.223(17) 6 25
Se2 U3 Se4 80.390(17) 4 25
Se2 U3 Se4 136.835(16) 7 25
Se4 U3 Se4 119.07(3) 3_655 25
Se3 U3 Cs2 58.877(12) 7 25
Se3 U3 Cs2 58.877(12) 4 25
Se2 U3 Cs2 123.517(11) . 25
Se2 U3 Cs2 123.517(11) 6 25
Se2 U3 Cs2 123.690(11) 4 25
Se2 U3 Cs2 123.690(11) 7 25
Se4 U3 Cs2 59.537(15) 3_655 25
Se4 U3 Cs2 59.537(15) 25 25
Se3 U3 Se6 40.519(14) 7 25
Se3 U3 Se6 114.410(14) 4 25
Se2 U3 Se6 161.768(13) . 25
Se2 U3 Se6 54.607(13) 6 25
Se2 U3 Se6 108.831(13) 4 25
Se2 U3 Se6 92.840(11) 7 25
Se4 U3 Se6 111.446(17) 3_655 25
Se4 U3 Se6 45.097(14) 25 25
Cs2 U3 Se6 70.391(8) 25 25
Se3 U3 Se6 114.410(14) 7 3_655
Se3 U3 Se6 40.519(14) 4 3_655
Se2 U3 Se6 54.608(13) . 3_655
Se2 U3 Se6 161.769(13) 6 3_655
Se2 U3 Se6 92.840(11) 4 3_655
Se2 U3 Se6 108.831(13) 7 3_655
Se4 U3 Se6 45.097(14) 3_655 3_655
Se4 U3 Se6 111.446(17) 25 3_655
Cs2 U3 Se6 70.391(8) 25 3_655
Se6 U3 Se6 140.782(16) 25 3_655
Se3 U3 Se4 107.002(14) 7 1_545
Se3 U3 Se4 82.650(14) 4 1_545
Se2 U3 Se4 117.686(13) . 1_545
Se2 U3 Se4 50.185(13) 6 1_545
Se2 U3 Se4 43.361(12) 4 1_545
Se2 U3 Se4 123.404(13) 7 1_545
Se4 U3 Se4 155.767(14) 3_655 1_545
Se4 U3 Se4 41.361(19) 25 1_545
Cs2 U3 Se4 99.155(6) 25 1_545
Se6 U3 Se4 66.653(11) 25 1_545
Se6 U3 Se4 120.205(10) 3_655 1_545
Se5 U4 Se5 95.39(4) 13_554 19_565
Se5 U4 Se1 84.511(17) 13_554 30
Se5 U4 Se1 141.836(12) 19_565 30
Se5 U4 Se1 141.836(12) 13_554 4_565
Se5 U4 Se1 84.511(17) 19_565 4_565
Se1 U4 Se1 73.20(2) 30 4_565
Se5 U4 Se1 84.511(17) 13_554 13_554
Se5 U4 Se1 141.836(12) 19_565 13_554
Se1 U4 Se1 76.27(2) 30 13_554
Se1 U4 Se1 118.27(3) 4_565 13_554
Se5 U4 Se1 141.836(12) 13_554 19_565
Se5 U4 Se1 84.511(17) 19_565 19_565
Se1 U4 Se1 118.27(3) 30 19_565
Se1 U4 Se1 76.27(2) 4_565 19_565
Se1 U4 Se1 73.20(2) 13_554 19_565
Se5 U4 Se6 74.644(12) 13_554 18
Se5 U4 Se6 74.644(12) 19_565 18
Se1 U4 Se6 140.314(13) 30 18
Se1 U4 Se6 140.314(13) 4_565 18
Se1 U4 Se6 68.538(15) 13_554 18
Se1 U4 Se6 68.538(15) 19_565 18
Se5 U4 Se6 74.643(12) 13_554 .
Se5 U4 Se6 74.643(12) 19_565 .
Se1 U4 Se6 68.538(15) 30 .
Se1 U4 Se6 68.538(15) 4_565 .
Se1 U4 Se6 140.314(13) 13_554 .
Se1 U4 Se6 140.314(13) 19_565 .
Se6 U4 Se6 133.66(3) 18 .
Se5 U4 U1 45.868(8) 13_554 13_554
Se5 U4 U1 112.164(16) 19_565 13_554
Se1 U4 U1 95.026(12) 30 13_554
Se1 U4 U1 162.387(17) 4_565 13_554
Se1 U4 U1 44.769(11) 13_554 13_554
Se1 U4 U1 98.950(12) 19_565 13_554
Se6 U4 U1 46.612(3) 18 13_554
Se6 U4 U1 120.028(11) . 13_554
Se5 U4 U1 112.164(16) 13_554 19_565
Se5 U4 U1 45.868(8) 19_565 19_565
Se1 U4 U1 162.387(17) 30 19_565
Se1 U4 U1 95.026(12) 4_565 19_565
Se1 U4 U1 98.950(12) 13_554 19_565
Se1 U4 U1 44.769(11) 19_565 19_565
Se6 U4 U1 46.612(3) 18 19_565
Se6 U4 U1 120.028(11) . 19_565
U1 U4 U1 93.074(7) 13_554 19_565
Se5 U4 U1 112.164(16) 13_554 4_565
Se5 U4 U1 45.868(8) 19_565 4_565
Se1 U4 U1 98.950(12) 30 4_565
Se1 U4 U1 44.769(11) 4_565 4_565
Se1 U4 U1 162.387(17) 13_554 4_565
Se1 U4 U1 95.026(12) 19_565 4_565
Se6 U4 U1 120.029(11) 18 4_565
Se6 U4 U1 46.612(3) . 4_565
U1 U4 U1 152.579(13) 13_554 4_565
U1 U4 U1 80.446(6) 19_565 4_565
Se5 U4 U1 45.868(8) 13_554 30
Se5 U4 U1 112.164(16) 19_565 30
Se1 U4 U1 44.769(11) 30 30
Se1 U4 U1 98.950(12) 4_565 30
Se1 U4 U1 95.026(12) 13_554 30
Se1 U4 U1 162.387(17) 19_565 30
Se6 U4 U1 120.029(11) 18 30
Se6 U4 U1 46.612(3) . 30
U1 U4 U1 80.446(6) 13_554 30
U1 U4 U1 152.579(13) 19_565 30
U1 U4 U1 93.074(7) 4_565 30
Se3 Cs1 Se3 76.64(2) 31 2_565
Se3 Cs1 Se3 100.68(2) 31 32_455
Se3 Cs1 Se3 54.294(19) 2_565 32_455
Se3 Cs1 Se3 54.293(19) 31 .
Se3 Cs1 Se3 100.68(2) 2_565 .
Se3 Cs1 Se3 76.64(2) 32_455 .
Se3 Cs1 Se6 54.520(12) 31 .
Se3 Cs1 Se6 54.520(12) 2_565 .
Se3 Cs1 Se6 108.159(17) 32_455 .
Se3 Cs1 Se6 108.159(17) . .
Se3 Cs1 Se6 108.160(17) 31 2_565
Se3 Cs1 Se6 108.160(17) 2_565 2_565
Se3 Cs1 Se6 54.520(12) 32_455 2_565
Se3 Cs1 Se6 54.520(12) . 2_565
Se6 Cs1 Se6 155.69(3) . 2_565
Se3 Cs1 Cs1 129.661(12) 31 17_565
Se3 Cs1 Cs1 129.661(12) 2_565 17_565
Se3 Cs1 Cs1 129.661(12) 32_455 17_565
Se3 Cs1 Cs1 129.662(12) . 17_565
Se6 Cs1 Cs1 102.154(15) . 17_565
Se6 Cs1 Cs1 102.154(15) 2_565 17_565
Se3 Cs1 Se5 161.417(15) 31 29_455
Se3 Cs1 Se5 109.190(13) 2_565 29_455
Se3 Cs1 Se5 71.075(10) 32_455 29_455
Se3 Cs1 Se5 107.148(13) . 29_455
Se6 Cs1 Se5 143.362(15) . 29_455
Se6 Cs1 Se5 53.363(12) 2_565 29_455
Cs1 Cs1 Se5 60.760(10) 17_565 29_455
Se3 Cs1 Se5 109.190(13) 31 3
Se3 Cs1 Se5 161.417(15) 2_565 3
Se3 Cs1 Se5 107.147(13) 32_455 3
Se3 Cs1 Se5 71.076(10) . 3
Se6 Cs1 Se5 143.362(15) . 3
Se6 Cs1 Se5 53.363(12) 2_565 3
Cs1 Cs1 Se5 60.760(10) 17_565 3
Se5 Cs1 Se5 59.91(2) 29_455 3
Se3 Cs1 Se5 71.075(10) 31 13_554
Se3 Cs1 Se5 107.147(13) 2_565 13_554
Se3 Cs1 Se5 161.417(15) 32_455 13_554
Se3 Cs1 Se5 109.190(13) . 13_554
Se6 Cs1 Se5 53.364(12) . 13_554
Se6 Cs1 Se5 143.362(15) 2_565 13_554
Cs1 Cs1 Se5 60.760(10) 17_565 13_554
Se5 Cs1 Se5 121.52(2) 29_455 13_554
Se5 Cs1 Se5 91.39(2) 3 13_554
Se3 Cs1 Se5 107.147(13) 31 19_565
Se3 Cs1 Se5 71.075(10) 2_565 19_565
Se3 Cs1 Se5 109.190(13) 32_455 19_565
Se3 Cs1 Se5 161.417(15) . 19_565
Se6 Cs1 Se5 53.364(12) . 19_565
Se6 Cs1 Se5 143.362(15) 2_565 19_565
Cs1 Cs1 Se5 60.760(10) 17_565 19_565
Se5 Cs1 Se5 91.39(2) 29_455 19_565
Se5 Cs1 Se5 121.52(2) 3 19_565
Se5 Cs1 Se5 59.91(2) 13_554 19_565
Se3 Cs1 Cs2 50.339(12) 31 .
Se3 Cs1 Cs2 50.339(12) 2_565 .
Se3 Cs1 Cs2 50.339(12) 32_455 .
Se3 Cs1 Cs2 50.338(12) . .
Se6 Cs1 Cs2 77.846(15) . .
Se6 Cs1 Cs2 77.846(15) 2_565 .
Cs1 Cs1 Cs2 180.0 17_565 .
Se5 Cs1 Cs2 119.240(10) 29_455 .
Se5 Cs1 Cs2 119.240(10) 3 .
Se5 Cs1 Cs2 119.240(10) 13_554 .
Se5 Cs1 Cs2 119.240(10) 19_565 .
Se3 Cs2 Se3 166.789(17) . 6_565
Se3 Cs2 Se3 114.533(9) . 28
Se3 Cs2 Se3 53.903(17) 6_565 28
Se3 Cs2 Se3 76.038(17) . 32_455
Se3 Cs2 Se3 114.533(9) 6_565 32_455
Se3 Cs2 Se3 166.789(17) 28 32_455
Se3 Cs2 Se3 81.772(17) . 5
Se3 Cs2 Se3 99.762(17) 6_565 5
Se3 Cs2 Se3 76.038(17) 28 5
Se3 Cs2 Se3 114.533(9) 32_455 5
Se3 Cs2 Se3 53.903(17) . 31
Se3 Cs2 Se3 114.533(9) 6_565 31
Se3 Cs2 Se3 81.773(17) 28 31
Se3 Cs2 Se3 99.762(17) 32_455 31
Se3 Cs2 Se3 114.533(9) 5 31
Se3 Cs2 Se3 114.533(9) . 27_455
Se3 Cs2 Se3 76.038(17) 6_565 27_455
Se3 Cs2 Se3 99.762(17) 28 27_455
Se3 Cs2 Se3 81.773(17) 32_455 27_455
Se3 Cs2 Se3 53.903(17) 5 27_455
Se3 Cs2 Se3 166.789(17) 31 27_455
Se3 Cs2 Se3 99.763(17) . 2_565
Se3 Cs2 Se3 81.773(17) 6_565 2_565
Se3 Cs2 Se3 114.533(9) 28 2_565
Se3 Cs2 Se3 53.903(17) 32_455 2_565
Se3 Cs2 Se3 166.789(17) 5 2_565
Se3 Cs2 Se3 76.038(17) 31 2_565
Se3 Cs2 Se3 114.533(9) 27_455 2_565
Se3 Cs2 Se4 112.736(12) . .
Se3 Cs2 Se4 56.746(12) 6_565 .
Se3 Cs2 Se4 56.746(12) 28 .
Se3 Cs2 Se4 112.736(12) 32_455 .
Se3 Cs2 Se4 132.633(12) 5 .
Se3 Cs2 Se4 58.973(11) 31 .
Se3 Cs2 Se4 132.633(12) 27_455 .
Se3 Cs2 Se4 58.973(11) 2_565 .
Se3 Cs2 Se4 58.974(11) . 2_565
Se3 Cs2 Se4 132.633(12) 6_565 2_565
Se3 Cs2 Se4 132.633(12) 28 2_565
Se3 Cs2 Se4 58.974(11) 32_455 2_565
Se3 Cs2 Se4 56.745(12) 5 2_565
Se3 Cs2 Se4 112.737(12) 31 2_565
Se3 Cs2 Se4 56.745(12) 27_455 2_565
Se3 Cs2 Se4 112.737(12) 2_565 2_565
Se4 Cs2 Se4 168.52(2) . 2_565
Se3 Cs2 Se4 132.633(12) . 28
Se3 Cs2 Se4 58.974(11) 6_565 28
Se3 Cs2 Se4 112.737(12) 28 28
Se3 Cs2 Se4 56.745(12) 32_455 28
Se3 Cs2 Se4 112.737(12) 5 28
Se3 Cs2 Se4 132.633(12) 31 28
Se3 Cs2 Se4 58.974(11) 27_455 28
Se3 Cs2 Se4 56.745(12) 2_565 28
Se4 Cs2 Se4 90.574(2) . 28
Se4 Cs2 Se4 90.573(2) 2_565 28
Se3 Cs2 Se4 56.745(12) . 27_455
Se3 Cs2 Se4 112.737(12) 6_565 27_455
Se3 Cs2 Se4 58.974(11) 28 27_455
Se3 Cs2 Se4 132.633(12) 32_455 27_455
Se3 Cs2 Se4 58.974(11) 5 27_455
Se3 Cs2 Se4 56.745(12) 31 27_455
Se3 Cs2 Se4 112.737(12) 27_455 27_455
Se3 Cs2 Se4 132.633(12) 2_565 27_455
Se4 Cs2 Se4 90.574(2) . 27_455
Se4 Cs2 Se4 90.574(2) 2_565 27_455
Se4 Cs2 Se4 168.52(2) 28 27_455
U1 Se1 U1 94.902(19) 3 .
U1 Se1 U4 158.97(2) 3 3_655
U1 Se1 U4 89.925(18) . 3_655
U1 Se1 U2 101.768(17) 3 4_565
U1 Se1 U2 86.886(16) . 4_565
U4 Se1 U2 98.915(17) 3_655 4_565
U1 Se1 Se5 55.780(14) 3 3
U1 Se1 Se5 130.44(2) . 3
U4 Se1 Se5 106.222(19) 3_655 3
U2 Se1 Se5 133.69(2) 4_565 3
U1 Se1 Se6 140.06(2) 3 3_655
U1 Se1 Se6 56.446(13) . 3_655
U4 Se1 Se6 57.890(16) 3_655 3_655
U2 Se1 Se6 54.449(16) 4_565 3_655
Se5 Se1 Se6 164.03(2) 3 3_655
U1 Se1 Se1 139.191(12) 3 31
U1 Se1 Se1 115.391(12) . 31
U4 Se1 Se1 53.399(11) 3_655 31
U2 Se1 Se1 56.416(11) 4_565 31
Se5 Se1 Se1 111.617(16) 3 31
Se6 Se1 Se1 58.970(12) 3_655 31
U1 Se1 Se3 53.178(14) 3 .
U1 Se1 Se3 111.348(19) . .
U4 Se1 Se3 142.42(2) 3_655 .
U2 Se1 Se3 54.090(14) 4_565 .
Se5 Se1 Se3 83.710(17) 3 .
Se6 Se1 Se3 107.86(2) 3_655 .
Se1 Se1 Se3 89.091(13) 31 .
U1 Se1 Se2 67.876(15) 3 .
U1 Se1 Se2 51.718(13) . .
U4 Se1 Se2 129.25(2) 3_655 .
U2 Se1 Se2 53.904(13) 4_565 .
Se5 Se1 Se2 123.63(2) 3 .
Se6 Se1 Se2 72.303(17) 3_655 .
Se1 Se1 Se2 109.227(13) 31 .
Se3 Se1 Se2 59.776(15) . .
U1 Se1 Se1 107.293(12) 3 18
U1 Se1 Se1 107.072(12) . 18
U4 Se1 Se1 51.863(12) 3_655 18
U2 Se1 Se1 146.223(11) 4_565 18
Se5 Se1 Se1 57.661(12) 3 18
Se6 Se1 Se1 107.627(16) 3_655 18
Se1 Se1 Se1 90.0 31 18
Se3 Se1 Se1 137.733(13) . 18
Se2 Se1 Se1 155.704(13) . 18
U1 Se1 Se5 125.74(2) 3 .
U1 Se1 Se5 49.307(12) . .
U4 Se1 Se5 46.580(15) 3_655 .
U2 Se1 Se5 112.863(18) 4_565 .
Se5 Se1 Se5 112.72(2) 3 .
Se6 Se1 Se5 58.802(17) 3_655 .
Se1 Se1 Se5 95.059(15) 31 .
Se3 Se1 Se5 159.85(2) . .
Se2 Se1 Se5 100.378(17) . .
Se1 Se1 Se5 62.124(10) 18 .
U1 Se1 Se7 51.275(11) 3 .
U1 Se1 Se7 51.168(11) . .
U4 Se1 Se7 120.38(2) 3_655 .
U2 Se1 Se7 118.11(2) 4_565 .
Se5 Se1 Se7 81.17(2) 3 .
Se6 Se1 Se7 107.608(17) 3_655 .
Se1 Se1 Se7 166.543(9) 31 .
Se3 Se1 Se7 96.73(2) . .
Se2 Se1 Se7 64.21(2) . .
Se1 Se1 Se7 93.752(17) 18 .
Se5 Se1 Se7 75.428(17) . .
U1 Se2 U3 91.545(16) . .
U1 Se2 U3 158.01(2) . 3
U3 Se2 U3 110.026(17) . 3
U1 Se2 U2 88.584(16) . 4_565
U3 Se2 U2 110.016(18) . 4_565
U3 Se2 U2 87.946(16) 3 4_565
U1 Se2 Se2 146.97(3) . 7
U3 Se2 Se2 55.428(15) . 7
U3 Se2 Se2 54.761(15) 3 7
U2 Se2 Se2 101.867(12) 4_565 7
U1 Se2 Se3 110.960(19) . .
U3 Se2 Se3 150.62(2) . .
U3 Se2 Se3 50.676(13) 3 .
U2 Se2 Se3 54.388(14) 4_565 .
Se2 Se2 Se3 100.37(2) 7 .
U1 Se2 Se1 51.956(13) . .
U3 Se2 Se1 137.52(2) . .
U3 Se2 Se1 109.203(18) 3 .
U2 Se2 Se1 56.008(14) 4_565 .
Se2 Se2 Se1 155.403(19) 7 .
Se3 Se2 Se1 59.149(15) . .
U1 Se2 Se4 94.050(19) . 3_655
U3 Se2 Se4 55.536(14) . 3_655
U3 Se2 Se4 101.563(19) 3 3_655
U2 Se2 Se4 54.671(14) 4_565 3_655
Se2 Se2 Se4 68.415(16) 7 3_655
Se3 Se2 Se4 102.598(19) . 3_655
Se1 Se2 Se4 100.950(19) . 3_655
U1 Se2 U1 80.140(14) . 3
U3 Se2 U1 160.351(19) . 3
U3 Se2 U1 78.031(12) 3 3
U2 Se2 U1 87.708(14) 4_565 3
Se2 Se2 U1 130.92(2) 7 3
Se3 Se2 U1 47.816(12) . 3
Se1 Se2 U1 46.713(12) . 3
Se4 Se2 U1 142.208(19) 3_655 3
U1 Se2 Se2 66.171(15) . 4
U3 Se2 Se2 53.065(15) . 4
U3 Se2 Se2 123.449(12) 3 4
U2 Se2 Se2 146.92(2) 4_565 4
Se2 Se2 Se2 90.351(12) 7 4
Se3 Se2 Se2 153.348(18) . 4
Se1 Se2 Se2 114.053(13) . 4
Se4 Se2 Se2 104.03(2) 3_655 4
U1 Se2 Se2 107.374(9) 3 4
U1 Se2 Se2 112.120(10) . 3
U3 Se2 Se2 123.758(12) . 3
U3 Se2 Se2 52.452(15) 3 3
U2 Se2 Se2 120.32(2) 4_565 3
Se2 Se2 Se2 89.647(13) 7 3
Se3 Se2 Se2 65.967(19) . 3
Se1 Se2 Se2 93.212(16) . 3
Se4 Se2 Se2 153.641(18) 3_655 3
U1 Se2 Se2 46.500(12) 3 3
Se2 Se2 Se2 90.0 4 3
U1 Se2 Se3 47.619(12) . 4
U3 Se2 Se3 46.198(11) . 4
U3 Se2 Se3 154.23(2) 3 4
U2 Se2 Se3 92.099(16) 4_565 4
Se2 Se2 Se3 100.23(2) 7 4
Se3 Se2 Se3 143.624(19) . 4
Se1 Se2 Se3 91.900(17) . 4
Se4 Se2 Se3 58.716(16) 3_655 4
U1 Se2 Se3 127.726(17) 3 4
Se2 Se2 Se3 55.247(18) 4 4
Se2 Se2 Se3 143.515(17) 3 4
U3 Se3 U1 94.777(18) 3 3
U3 Se3 U2 92.237(16) 3 4_565
U1 Se3 U2 103.336(18) 3 4_565
U3 Se3 Se3 118.156(12) 3 31
U1 Se3 Se3 139.815(12) 3 31
U2 Se3 Se3 56.319(11) 4_565 31
U3 Se3 Se6 106.69(2) 3 2_565
U1 Se3 Se6 55.953(14) 3 2_565
U2 Se3 Se6 152.24(2) 4_565 2_565
Se3 Se3 Se6 125.532(15) 31 2_565
U3 Se3 Se1 116.23(2) 3 .
U1 Se3 Se1 51.977(13) 3 .
U2 Se3 Se1 57.009(14) 4_565 .
Se3 Se3 Se1 90.909(13) 31 .
Se6 Se3 Se1 95.863(19) 2_565 .
U3 Se3 Se2 55.868(14) 3 .
U1 Se3 Se2 68.123(15) 3 .
U2 Se3 Se2 55.134(13) 4_565 .
Se3 Se3 Se2 110.447(13) 31 .
Se6 Se3 Se2 119.99(2) 2_565 .
Se1 Se3 Se2 61.075(16) . .
U3 Se3 Se4 57.275(11) 3 27_455
U1 Se3 Se4 136.42(2) 3 27_455
U2 Se3 Se4 51.856(15) 4_565 27_455
Se3 Se3 Se4 61.932(10) 31 27_455
Se6 Se3 Se4 155.86(2) 2_565 27_455
Se1 Se3 Se4 107.36(2) . 27_455
Se2 Se3 Se4 68.423(17) . 27_455
U3 Se3 Cs1 156.04(2) 3 .
U1 Se3 Cs1 96.508(16) 3 .
U2 Se3 Cs1 105.560(16) 4_565 .
Se3 Se3 Cs1 62.853(9) 31 .
Se6 Se3 Cs1 63.603(15) 2_565 .
Se1 Se3 Cs1 87.239(17) . .
Se2 Se3 Cs1 148.05(2) . .
Se4 Se3 Cs1 122.770(17) 27_455 .
U3 Se3 Se4 55.512(12) 3 2_565
U1 Se3 Se4 92.151(19) 3 2_565
U2 Se3 Se4 145.58(2) 4_565 2_565
Se3 Se3 Se4 124.707(14) 31 2_565
Se6 Se3 Se4 60.272(18) 2_565 2_565
Se1 Se3 Se4 143.88(2) . 2_565
Se2 Se3 Se4 105.409(18) . 2_565
Se4 Se3 Se4 96.123(18) 27_455 2_565
Cs1 Se3 Se4 102.917(16) . 2_565
U3 Se3 Cs2 80.237(14) 3 .
U1 Se3 Cs2 151.56(2) 3 .
U2 Se3 Cs2 104.818(16) 4_565 .
Se3 Se3 Cs2 63.049(9) 31 .
Se6 Se3 Cs2 98.395(16) 2_565 .
Se1 Se3 Cs2 153.92(2) . .
Se2 Se3 Cs2 127.056(18) . .
Se4 Se3 Cs2 63.014(15) 27_455 .
Cs1 Se3 Cs2 79.780(14) . .
Se4 Se3 Cs2 61.837(14) 2_565 .
U3 Se3 Se2 49.998(12) 3 3
U1 Se3 Se2 47.185(12) 3 3
U2 Se3 Se2 113.889(18) 4_565 3
Se3 Se3 Se2 166.547(11) 31 3
Se6 Se3 Se2 67.655(17) 2_565 3
Se1 Se3 Se2 90.128(17) . 3
Se2 Se3 Se2 58.786(19) . 3
Se4 Se3 Se2 105.024(16) 27_455 3
Cs1 Se3 Se2 130.598(18) . 3
Se4 Se3 Se2 56.846(15) 2_565 3
Cs2 Se3 Se2 115.486(16) . 3
U2 Se4 U2 109.27(2) 26_455 2_665
U2 Se4 U3 88.362(14) 26_455 4_565
U2 Se4 U3 105.430(14) 2_665 4_565
U2 Se4 U3 88.362(14) 26_455 25
U2 Se4 U3 105.430(14) 2_665 25
U3 Se4 U3 148.27(3) 4_565 25
U2 Se4 Se4 57.07(2) 26_455 25_565
U2 Se4 Se4 52.20(2) 2_665 25_565
U3 Se4 Se4 102.276(15) 4_565 25_565
U3 Se4 Se4 102.276(15) 25 25_565
U2 Se4 Se3 54.498(15) 26_455 6_565
U2 Se4 Se3 144.961(18) 2_665 6_565
U3 Se4 Se3 49.473(12) 4_565 6_565
U3 Se4 Se3 104.80(2) 25 6_565
Se4 Se4 Se3 104.00(3) 25_565 6_565
U2 Se4 Se3 54.498(15) 26_455 28
U2 Se4 Se3 144.961(18) 2_665 28
U3 Se4 Se3 104.80(2) 4_565 28
U3 Se4 Se3 49.473(12) 25 28
Se4 Se4 Se3 104.00(3) 25_565 28
Se3 Se4 Se3 56.14(2) 6_565 28
U2 Se4 Se6 161.73(3) 26_455 .
U2 Se4 Se6 52.461(17) 2_665 .
U3 Se4 Se6 96.453(14) 4_565 .
U3 Se4 Se6 96.453(14) 25 .
Se4 Se4 Se6 104.66(3) 25_565 .
Se3 Se4 Se6 139.44(2) 6_565 .
Se3 Se4 Se6 139.44(2) 28 .
U2 Se4 Se2 100.740(18) 26_455 30
U2 Se4 Se2 53.362(13) 2_665 30
U3 Se4 Se2 158.63(2) 4_565 30
U3 Se4 Se2 52.244(10) 25 30
Se4 Se4 Se2 68.001(17) 25_565 30
Se3 Se4 Se2 149.59(2) 6_565 30
Se3 Se4 Se2 96.166(14) 28 30
Se6 Se4 Se2 69.222(16) . 30
U2 Se4 Se2 100.740(18) 26_455 4_565
U2 Se4 Se2 53.362(13) 2_665 4_565
U3 Se4 Se2 52.244(10) 4_565 4_565
U3 Se4 Se2 158.63(2) 25 4_565
Se4 Se4 Se2 68.001(17) 25_565 4_565
Se3 Se4 Se2 96.166(14) 6_565 4_565
Se3 Se4 Se2 149.59(2) 28 4_565
Se6 Se4 Se2 69.222(16) . 4_565
Se2 Se4 Se2 106.71(3) 30 4_565
U2 Se4 Se3 134.996(16) 26_455 31
U2 Se4 Se3 95.298(19) 2_665 31
U3 Se4 Se3 121.35(2) 4_565 31
U3 Se4 Se3 48.135(11) 25 31
Se4 Se4 Se3 132.37(2) 25_565 31
Se3 Se4 Se3 118.16(3) 6_565 31
Se3 Se4 Se3 83.741(17) 28 31
Se6 Se4 Se3 55.720(16) . 31
Se2 Se4 Se3 64.439(14) 30 31
Se2 Se4 Se3 124.00(2) 4_565 31
U2 Se4 Se3 134.996(16) 26_455 2_565
U2 Se4 Se3 95.298(19) 2_665 2_565
U3 Se4 Se3 48.135(11) 4_565 2_565
U3 Se4 Se3 121.35(2) 25 2_565
Se4 Se4 Se3 132.37(2) 25_565 2_565
Se3 Se4 Se3 83.741(17) 6_565 2_565
Se3 Se4 Se3 118.16(3) 28 2_565
Se6 Se4 Se3 55.720(16) . 2_565
Se2 Se4 Se3 124.00(2) 30 2_565
Se2 Se4 Se3 64.439(14) 4_565 2_565
Se3 Se4 Se3 76.24(2) 31 2_565
U4 Se5 U1 90.895(18) 3_655 .
U4 Se5 U1 90.895(18) 3_655 18
U1 Se5 U1 128.21(3) . 18
U4 Se5 Se1 144.124(17) 3_655 19
U1 Se5 Se1 111.35(3) . 19
U1 Se5 Se1 53.249(14) 18 19
U4 Se5 Se1 144.124(17) 3_655 4
U1 Se5 Se1 53.249(14) . 4
U1 Se5 Se1 111.35(3) 18 4
Se1 Se5 Se1 64.68(2) 19 4
U4 Se5 Se6 55.991(15) 3_655 3_655
U1 Se5 Se6 53.626(10) . 3_655
U1 Se5 Se6 145.98(3) 18 3_655
Se1 Se5 Se6 159.36(2) 19 3_655
Se1 Se5 Se6 95.183(13) 4 3_655
U4 Se5 Se6 55.991(15) 3_655 20_655
U1 Se5 Se6 145.98(3) . 20_655
U1 Se5 Se6 53.625(10) 18 20_655
Se1 Se5 Se6 95.183(13) 19 20_655
Se1 Se5 Se6 159.36(2) 4 20_655
Se6 Se5 Se6 104.43(3) 3_655 20_655
U4 Se5 Se1 48.908(15) 3_655 18
U1 Se5 Se1 99.96(2) . 18
U1 Se5 Se1 48.063(13) 18 18
Se1 Se5 Se1 98.10(2) 19 18
Se1 Se5 Se1 129.88(3) 4 18
Se6 Se5 Se1 98.61(2) 3_655 18
Se6 Se5 Se1 53.894(16) 20_655 18
U4 Se5 Se1 48.908(15) 3_655 .
U1 Se5 Se1 48.062(13) . .
U1 Se5 Se1 99.96(2) 18 .
Se1 Se5 Se1 129.88(3) 19 .
Se1 Se5 Se1 98.10(2) 4 .
Se6 Se5 Se1 53.893(16) 3_655 .
Se6 Se5 Se1 98.61(2) 20_655 .
Se1 Se5 Se1 55.75(2) 18 .
U4 Se5 Se5 42.308(18) 3_655 31
U1 Se5 Se5 107.778(16) . 31
U1 Se5 Se5 107.777(16) 18 31
Se1 Se5 Se5 139.497(14) 19 31
Se1 Se5 Se5 139.497(14) 4 31
Se6 Se5 Se5 54.408(13) 3_655 31
Se6 Se5 Se5 54.408(13) 20_655 31
Se1 Se5 Se5 84.940(15) 18 31
Se1 Se5 Se5 84.940(15) . 31
U4 Se5 Cs1 96.46(2) 3_655 3_655
U1 Se5 Cs1 86.357(13) . 3_655
U1 Se5 Cs1 144.62(2) 18 3_655
Se1 Se5 Cs1 112.17(2) 19 3_655
Se1 Se5 Cs1 81.646(16) 4 3_655
Se6 Se5 Cs1 57.344(16) 3_655 3_655
Se6 Se5 Cs1 103.44(2) 20_655 3_655
Se1 Se5 Cs1 144.47(2) 18 3_655
Se1 Se5 Cs1 110.915(15) . 3_655
Se5 Se5 Cs1 60.048(11) 31 3_655
U4 Se5 Cs1 96.46(2) 3_655 19
U1 Se5 Cs1 144.62(2) . 19
U1 Se5 Cs1 86.355(13) 18 19
Se1 Se5 Cs1 81.646(16) 19 19
Se1 Se5 Cs1 112.17(2) 4 19
Se6 Se5 Cs1 103.44(2) 3_655 19
Se6 Se5 Cs1 57.344(16) 20_655 19
Se1 Se5 Cs1 110.916(15) 18 19
Se1 Se5 Cs1 144.47(2) . 19
Se5 Se5 Cs1 60.048(11) 31 19
Cs1 Se5 Cs1 58.48(2) 3_655 19
U2 Se6 U1 87.948(15) 2_665 30
U2 Se6 U1 87.948(15) 2_665 4_565
U1 Se6 U1 168.78(3) 30 4_565
U2 Se6 U4 99.01(2) 2_665 .
U1 Se6 U4 85.169(14) 30 .
U1 Se6 U4 85.169(14) 4_565 .
U2 Se6 Se1 58.854(17) 2_665 30
U1 Se6 Se1 53.582(13) 30 30
U1 Se6 Se1 115.62(2) 4_565 30
U4 Se6 Se1 53.572(16) . 30
U2 Se6 Se1 58.854(17) 2_665 4_565
U1 Se6 Se1 115.62(2) 30 4_565
U1 Se6 Se1 53.582(13) 4_565 4_565
U4 Se6 Se1 53.572(16) . 4_565
Se1 Se6 Se1 62.06(2) 30 4_565
U2 Se6 Se3 104.31(2) 2_665 31
U1 Se6 Se3 53.420(12) 30 31
U1 Se6 Se3 137.79(2) 4_565 31
U4 Se6 Se3 130.636(17) . 31
Se1 Se6 Se3 105.005(14) 30 31
Se1 Se6 Se3 162.03(3) 4_565 31
U2 Se6 Se3 104.31(2) 2_665 2_565
U1 Se6 Se3 137.79(2) 30 2_565
U1 Se6 Se3 53.420(12) 4_565 2_565
U4 Se6 Se3 130.636(17) . 2_565
Se1 Se6 Se3 162.03(3) 30 2_565
Se1 Se6 Se3 105.005(14) 4_565 2_565
Se3 Se6 Se3 84.37(3) 31 2_565
U2 Se6 Se5 125.66(2) 2_665 13_554
U1 Se6 Se5 52.417(14) 30 13_554
U1 Se6 Se5 123.27(2) 4_565 13_554
U4 Se6 Se5 49.365(15) . 13_554
Se1 Se6 Se5 67.302(19) 30 13_554
Se1 Se6 Se5 102.37(2) 4_565 13_554
Se3 Se6 Se5 82.019(17) 31 13_554
Se3 Se6 Se5 130.00(3) 2_565 13_554
U2 Se6 Se5 125.66(2) 2_665 19_565
U1 Se6 Se5 123.27(2) 30 19_565
U1 Se6 Se5 52.417(14) 4_565 19_565
U4 Se6 Se5 49.365(15) . 19_565
Se1 Se6 Se5 102.37(2) 30 19_565
Se1 Se6 Se5 67.302(19) 4_565 19_565
Se3 Se6 Se5 130.00(3) 31 19_565
Se3 Se6 Se5 82.019(17) 2_565 19_565
Se5 Se6 Se5 71.18(3) 13_554 19_565
U2 Se6 Se4 55.741(18) 2_665 .
U1 Se6 Se4 93.153(14) 30 .
U1 Se6 Se4 93.153(14) 4_565 .
U4 Se6 Se4 154.75(3) . .
Se1 Se6 Se4 105.87(2) 30 .
Se1 Se6 Se4 105.87(2) 4_565 .
Se3 Se6 Se4 64.009(17) 31 .
Se3 Se6 Se4 64.009(17) 2_565 .
Se5 Se6 Se4 142.821(14) 13_554 .
Se5 Se6 Se4 142.821(14) 19_565 .
U2 Se6 Cs1 159.98(3) 2_665 .
U1 Se6 Cs1 93.714(15) 30 .
U1 Se6 Cs1 93.714(15) 4_565 .
U4 Se6 Cs1 101.02(2) . .
Se1 Se6 Cs1 136.04(2) 30 .
Se1 Se6 Cs1 136.04(2) 4_565 .
Se3 Se6 Cs1 61.878(17) 31 .
Se3 Se6 Cs1 61.878(17) 2_565 .
Se5 Se6 Cs1 69.29(2) 13_554 .
Se5 Se6 Cs1 69.29(2) 19_565 .
Se4 Se6 Cs1 104.24(2) . .
U1 Se7 U1 87.819(8) . 3
U1 Se7 U1 157.51(4) . 2
U1 Se7 U1 87.820(8) 3 2
U1 Se7 U1 87.821(8) . 4
U1 Se7 U1 157.50(4) 3 4
U1 Se7 U1 87.820(8) 2 4
U1 Se7 Se1 134.465(11) . 2
U1 Se7 Se1 135.164(11) 3 2
U1 Se7 Se1 47.552(9) 2 2
U1 Se7 Se1 46.875(9) 4 2
U1 Se7 Se1 135.163(11) . 3
U1 Se7 Se1 47.552(9) 3 3
U1 Se7 Se1 46.875(9) 2 3
U1 Se7 Se1 134.464(11) 4 3
Se1 Se7 Se1 89.754(2) 2 3
U1 Se7 Se1 46.876(9) . 4
U1 Se7 Se1 134.464(11) 3 4
U1 Se7 Se1 135.164(11) 2 4
U1 Se7 Se1 47.552(9) 4 4
Se1 Se7 Se1 89.754(2) 2 4
Se1 Se7 Se1 172.49(3) 3 4
U1 Se7 Se1 47.551(9) . .
U1 Se7 Se1 46.875(9) 3 .
U1 Se7 Se1 134.463(11) 2 .
U1 Se7 Se1 135.164(11) 4 .
Se1 Se7 Se1 172.49(3) 2 .
Se1 Se7 Se1 89.754(2) 3 .
Se1 Se7 Se1 89.755(2) 4 .
U1 Se7 Se2 60.766(15) . 4
U1 Se7 Se2 113.32(3) 3 4
U1 Se7 Se2 101.15(2) 2 4
U1 Se7 Se2 46.289(13) 4 4
Se1 Se7 Se2 84.247(15) 2 4
Se1 Se7 Se2 133.22(3) 3 4
Se1 Se7 Se2 54.145(13) 4 4
Se1 Se7 Se2 101.494(17) . 4
U1 Se7 Se2 101.15(2) . 3
U1 Se7 Se2 46.289(13) 3 3
U1 Se7 Se2 60.765(15) 2 3
U1 Se7 Se2 113.32(3) 4 3
Se1 Se7 Se2 101.494(17) 2 3
Se1 Se7 Se2 54.145(13) 3 3
Se1 Se7 Se2 133.22(3) 4 3
Se1 Se7 Se2 84.247(15) . 3
Se2 Se7 Se2 81.70(3) 4 3
U1 Se7 Se2 113.33(3) . 2
U1 Se7 Se2 101.15(2) 3 2
U1 Se7 Se2 46.289(13) 2 2
U1 Se7 Se2 60.765(15) 4 2
Se1 Se7 Se2 54.145(13) 2 2
Se1 Se7 Se2 84.247(15) 3 2
Se1 Se7 Se2 101.494(17) 4 2
Se1 Se7 Se2 133.22(3) . 2
Se2 Se7 Se2 55.097(15) 4 2
Se2 Se7 Se2 55.097(15) 3 2
U1 Se7 Se2 46.290(13) . .
U1 Se7 Se2 60.765(15) 3 .
U1 Se7 Se2 113.32(3) 2 .
U1 Se7 Se2 101.15(2) 4 .
Se1 Se7 Se2 133.22(3) 2 .
Se1 Se7 Se2 101.494(17) 3 .
Se1 Se7 Se2 84.247(15) 4 .
Se1 Se7 Se2 54.144(13) . .
Se2 Se7 Se2 55.097(15) 4 .
Se2 Se7 Se2 55.097(15) 3 .
Se2 Se7 Se2 81.70(3) 2 .

loop_
_geom_bond_atom_site_label_1
_geom_bond_atom_site_label_2
_geom_bond_distance
_geom_bond_site_symmetry_2
U1 Se1 2.8111(6) 4
U1 Se2 2.8368(6) .
U1 Se1 2.8461(6) .
U1 Se3 2.8566(6) 4
U1 Se5 2.9010(4) .
U1 Se6 2.9475(2) 3_655
U1 Se7 3.0047(3) .
U1 Se2 3.5774(6) 4
U1 U4 4.0414(2) 3_655
U1 U2 4.0904(3) 4_565
U1 Se4 4.7190(6) 3_655
U1 Cs1 4.8706(2) 3_655
U2 Se4 2.8886(8) 26_545
U2 Se6 2.9437(8) 2_665
U2 Se3 2.9902(6) 29
U2 Se3 2.9902(6) 3_655
U2 Se2 3.0178(6) 3_655
U2 Se2 3.0178(6) 29
U2 Se4 3.0682(8) 2_665
U2 Se1 3.0967(6) 3_655
U2 Se1 3.0967(6) 29
U2 U1 4.0904(3) 3_655
U2 U1 4.0904(3) 29
U2 Se3 4.9808(6) 32
U3 Se3 2.7976(6) 7
U3 Se3 2.7976(6) 4
U3 Se2 2.9691(6) .
U3 Se2 2.9692(6) 6
U3 Se2 2.9934(5) 4
U3 Se2 2.9934(5) 7
U3 Se4 3.0963(3) 3_655
U3 Se4 3.0963(3) 25
U3 Cs2 4.2121(3) 25
U3 Se6 4.9476(6) 25
U3 Se6 4.9476(6) 3_655
U3 Se4 5.1030(6) 1_545
U4 Se5 2.7687(8) 13_554
U4 Se5 2.7687(8) 19_565
U4 Se1 2.8729(6) 30
U4 Se1 2.8729(6) 4_565
U4 Se1 2.8729(6) 13_554
U4 Se1 2.8729(6) 19_565
U4 Se6 3.0243(7) 18
U4 Se6 3.0244(7) .
U4 U1 4.0414(2) 13_554
U4 U1 4.0414(2) 19_565
U4 U1 4.0414(2) 4_565
U4 U1 4.0414(2) 30
Cs1 Se3 3.6344(7) 31
Cs1 Se3 3.6344(7) 2_565
Cs1 Se3 3.6344(7) 32_455
Cs1 Se3 3.6344(7) .
Cs1 Se6 3.6912(8) .
Cs1 Se6 3.6913(8) 2_565
Cs1 Cs1 4.0066(13) 17_565
Cs1 Se5 4.1011(8) 29_455
Cs1 Se5 4.1011(8) 3
Cs1 Se5 4.1011(8) 13_554
Cs1 Se5 4.1011(8) 19_565
Cs1 Cs2 4.6773(7) .
Cs2 Se3 3.6587(5) .
Cs2 Se3 3.6588(5) 6_565
Cs2 Se3 3.6588(5) 28
Cs2 Se3 3.6587(5) 32_455
Cs2 Se3 3.6587(5) 5
Cs2 Se3 3.6587(5) 31
Cs2 Se3 3.6587(5) 27_455
Cs2 Se3 3.6587(5) 2_565
Cs2 Se4 3.7556(8) .
Cs2 Se4 3.7556(8) 2_565
Cs2 Se4 3.7556(8) 28
Cs2 Se4 3.7556(8) 27_455
Se1 U1 2.8110(6) 3
Se1 U4 2.8729(6) 3_655
Se1 U2 3.0966(6) 4_565
Se1 Se5 3.3167(9) 3
Se1 Se6 3.3230(9) 3_655
Se1 Se1 3.4259(11) 31
Se1 Se3 3.4443(8) .
Se1 Se2 3.5115(8) .
Se1 Se1 3.5483(11) 18
Se1 Se5 3.7945(9) .
Se1 Se7 3.8126(6) .
Se2 U3 2.9934(5) 3
Se2 U2 3.0178(6) 4_565
Se2 Se2 3.4121(11) 7
Se2 Se3 3.4666(8) .
Se2 Se4 3.5761(7) 3_655
Se2 U1 3.5774(6) 3
Se2 Se2 3.6085(8) 4
Se2 Se2 3.6085(8) 3
Se2 Se3 3.8535(8) 4
Se3 U3 2.7975(6) 3
Se3 U1 2.8565(6) 3
Se3 U2 2.9902(6) 4_565
Se3 Se3 3.3166(11) 31
Se3 Se6 3.3558(8) 2_565
Se3 Se4 3.5243(8) 27_455
Se3 Se4 3.6505(8) 2_565
Se3 Se2 3.8535(8) 3
Se4 U2 2.8887(8) 26_455
Se4 U2 3.0683(8) 2_665
Se4 U3 3.0963(3) 4_565
Se4 U3 3.0963(3) 25
Se4 Se4 3.4511(15) 25_565
Se4 Se3 3.5244(8) 6_565
Se4 Se3 3.5244(8) 28
Se4 Se6 3.5266(10) .
Se4 Se2 3.5762(7) 30
Se4 Se2 3.5762(7) 4_565
Se4 Se3 3.6504(8) 31
Se4 Se3 3.6504(8) 2_565
Se5 U4 2.7688(8) 3_655
Se5 U1 2.9010(4) 18
Se5 Se1 3.3167(9) 19
Se5 Se1 3.3167(9) 4
Se5 Se6 3.5182(8) 3_655
Se5 Se6 3.5182(8) 20_655
Se5 Se1 3.7945(9) 18
Se5 Se5 4.0952(16) 31
Se5 Cs1 4.1011(8) 3_655
Se5 Cs1 4.1011(8) 19
Se6 U2 2.9437(8) 2_665
Se6 U1 2.9474(2) 30
Se6 U1 2.9474(2) 4_565
Se6 Se1 3.3230(9) 30
Se6 Se1 3.3230(9) 4_565
Se6 Se3 3.3557(8) 31
Se6 Se3 3.3557(8) 2_565
Se6 Se5 3.5182(8) 13_554
Se6 Se5 3.5182(8) 19_565
Se7 U1 3.0048(3) 3
Se7 U1 3.0048(3) 2
Se7 U1 3.0048(3) 4
Se7 Se1 3.8126(6) 2
Se7 Se1 3.8126(6) 3
Se7 Se1 3.8126(6) 4
Se7 Se2 3.9010(10) 4
Se7 Se2 3.9010(10) 3
Se7 Se2 3.9010(10) 2
